data_7228618
loop_
_publ_author_name
'Yang, Haijun'
'Liu, Yuejia'
'Ning, Hongli'
'Lei, Jianlei'
'Hu, Gang'

_publ_section_title
;
 Synthesis, structure and properties of imidazolium-based energetic ionic
 liquids
;
_journal_issue 53
_journal_name_full 'RSC Adv.'
_journal_page_first 33231
_journal_paper_doi 10.1039/C7RA05601J
_journal_volume 7
_journal_year 2017
_chemical_formula_moiety 'C6 H10 N3 O3, C6 H2 N3 O7'
_chemical_formula_sum 'C12 H12 N6 O10'
_chemical_formula_weight 400.28
_chemical_name_systematic
;
 ? 
;
_space_group_crystal_system monoclinic
_space_group_IT_number 14
_space_group_name_Hall '-P 2yn'
_space_group_name_H-M_alt 'P 1 21/n 1'
_symmetry_space_group_name_Hall '-P 2yn'
_symmetry_space_group_name_H-M 'P 1 21/n 1'
_atom_sites_solution_hydrogens geom
_atom_sites_solution_primary direct
_atom_sites_solution_secondary difmap
_audit_creation_date 2016-01-08
_audit_creation_method
;
Olex2 1.2
(compiled 2015.09.30 svn.r3233 for OlexSys, GUI svn.r5103)
;
_audit_update_record
;
2017-05-18 deposited with the CCDC.
2017-06-26 downloaded from the CCDC.
;
_cell_angle_alpha 90.00
_cell_angle_beta 99.588(10)
_cell_angle_gamma 90.00
_cell_formula_units_Z 4
_cell_length_a 11.0072(13)
_cell_length_b 8.8756(7)
_cell_length_c 17.3685(17)
_cell_measurement_reflns_used 4249
_cell_measurement_temperature 293(2)
_cell_measurement_theta_max 71.8710
_cell_measurement_theta_min 4.4360
_cell_volume 1673.1(3)
_computing_cell_refinement
;
CrysAlisPro, Agilent Technologies,
Version 1.171.37.35 (release 13-08-2014 CrysAlis171 .NET)
(compiled Aug 13 2014,18:06:01)
;
_computing_data_collection
;
CrysAlisPro, Agilent Technologies,
Version 1.171.37.35 (release 13-08-2014 CrysAlis171 .NET)
(compiled Aug 13 2014,18:06:01)
;
_computing_data_reduction
;
CrysAlisPro, Agilent Technologies,
Version 1.171.37.35 (release 13-08-2014 CrysAlis171 .NET)
(compiled Aug 13 2014,18:06:01)
;
_computing_molecular_graphics 'Olex2 (Dolomanov et al., 2009)'
_computing_publication_material 'Olex2 (Dolomanov et al., 2009)'
_computing_structure_refinement 'ShelXL (Sheldrick, 2015)'
_computing_structure_solution
;
Superflip (Palatinus & Chapuis, 2007;Palatinus & van der Lee, 2008;
Palatinus et al., 2012)
;
_diffrn_ambient_temperature 293.15
_diffrn_detector 'CCD plate'
_diffrn_detector_area_resol_mean 16.0355
_diffrn_detector_type Eos
_diffrn_measured_fraction_theta_full 0.986
_diffrn_measured_fraction_theta_max 0.986
_diffrn_measurement_details
;
#__ type_ start__ end____ width___ exp.time_
  1 omega   18.00   89.00   1.0000    1.0000
omega____ theta____ kappa____ phi______ frames
    -       35.1177 -125.0000 -180.0000 71

#__ type_ start__ end____ width___ exp.time_
  2 omega   16.00  104.00   1.0000    1.0000
omega____ theta____ kappa____ phi______ frames
    -       35.1177   37.0000  -90.0000 88

#__ type_ start__ end____ width___ exp.time_
  3 omega   18.00   89.00   1.0000    1.0000
omega____ theta____ kappa____ phi______ frames
    -       35.1177 -125.0000    0.0000 71

#__ type_ start__ end____ width___ exp.time_
  4 omega   18.00  102.00   1.0000    1.0000
omega____ theta____ kappa____ phi______ frames
    -       35.1177   57.0000   60.0000 84

#__ type_ start__ end____ width___ exp.time_
  5 omega  -32.00   52.00   1.0000    1.0000
omega____ theta____ kappa____ phi______ frames
    -       35.1177  -57.0000  -60.0000 84

#__ type_ start__ end____ width___ exp.time_
  6 omega  -34.00   54.00   1.0000    1.0000
omega____ theta____ kappa____ phi______ frames
    -       35.1177  -37.0000   90.0000 88

#__ type_ start__ end____ width___ exp.time_
  7 omega   38.00   91.00   1.0000    1.5000
omega____ theta____ kappa____ phi______ frames
    -      108.0000  -30.0000  -30.0000 53

#__ type_ start__ end____ width___ exp.time_
  8 omega   38.00   91.00   1.0000    1.5000
omega____ theta____ kappa____ phi______ frames
    -      108.0000  -30.0000   60.0000 53

#__ type_ start__ end____ width___ exp.time_
  9 omega   40.00   98.00   1.0000    1.5000
omega____ theta____ kappa____ phi______ frames
    -      108.0000  -45.0000   30.0000 58

#__ type_ start__ end____ width___ exp.time_
 10 omega   38.00   91.00   1.0000    1.5000
omega____ theta____ kappa____ phi______ frames
    -      108.0000  -30.0000  120.0000 53

#__ type_ start__ end____ width___ exp.time_
 11 omega   39.00  109.00   1.0000    1.5000
omega____ theta____ kappa____ phi______ frames
    -      108.0000  -94.0000 -120.0000 70

#__ type_ start__ end____ width___ exp.time_
 12 omega   57.00  150.00   1.0000    1.5000
omega____ theta____ kappa____ phi______ frames
    -      108.0000  178.0000   60.0000 93

#__ type_ start__ end____ width___ exp.time_
 13 omega   38.00  116.00   1.0000    1.5000
omega____ theta____ kappa____ phi______ frames
    -      108.0000 -111.0000 -180.0000 78

#__ type_ start__ end____ width___ exp.time_
 14 omega   37.00  146.00   1.0000    1.5000
omega____ theta____ kappa____ phi______ frames
    -      108.0000  -15.0000  150.0000 109

#__ type_ start__ end____ width___ exp.time_
 15 omega   18.00  102.00   1.0000    1.0000
omega____ theta____ kappa____ phi______ frames
    -       35.1177   57.0000  -30.0000 84

#__ type_ start__ end____ width___ exp.time_
 16 omega  -32.00   52.00   1.0000    1.0000
omega____ theta____ kappa____ phi______ frames
    -       35.1177  -57.0000    0.0000 84

#__ type_ start__ end____ width___ exp.time_
 17 omega   18.00  102.00   1.0000    1.0000
omega____ theta____ kappa____ phi______ frames
    -       35.1177   57.0000  150.0000 84

#__ type_ start__ end____ width___ exp.time_
 18 omega    8.00  103.00   1.0000    1.0000
omega____ theta____ kappa____ phi______ frames
    -       35.1177   77.0000 -150.0000 95

#__ type_ start__ end____ width___ exp.time_
 19 omega    8.00  103.00   1.0000    1.0000
omega____ theta____ kappa____ phi______ frames
    -       35.1177   77.0000   90.0000 95

#__ type_ start__ end____ width___ exp.time_
 20 omega  -34.00   54.00   1.0000    1.0000
omega____ theta____ kappa____ phi______ frames
    -       35.1177  -37.0000 -180.0000 88

#__ type_ start__ end____ width___ exp.time_
 21 omega   81.00  176.00   1.0000    1.5000
omega____ theta____ kappa____ phi______ frames
    -      108.0000   77.0000  150.0000 95

#__ type_ start__ end____ width___ exp.time_
 22 omega   87.00  170.00   1.0000    1.5000
omega____ theta____ kappa____ phi______ frames
    -      108.0000   30.0000 -120.0000 83

#__ type_ start__ end____ width___ exp.time_
 23 omega   70.00  178.00   1.0000    1.5000
omega____ theta____ kappa____ phi______ frames
    -      108.0000   15.0000  -30.0000 108
;
_diffrn_measurement_device 'four-circle diffractometer'
_diffrn_measurement_device_type 'Xcalibur, Eos, Gemini'
_diffrn_measurement_method '\w scans'
_diffrn_orient_matrix_UB_11 0.0483228000
_diffrn_orient_matrix_UB_12 -0.0738114000
_diffrn_orient_matrix_UB_13 -0.0692280000
_diffrn_orient_matrix_UB_21 0.0465953000
_diffrn_orient_matrix_UB_22 -0.1356668000
_diffrn_orient_matrix_UB_23 0.0519149000
_diffrn_orient_matrix_UB_31 -0.1251176000
_diffrn_orient_matrix_UB_32 -0.0792702000
_diffrn_orient_matrix_UB_33 -0.0244464000
_diffrn_radiation_monochromator graphite
_diffrn_radiation_probe x-ray
_diffrn_radiation_type CuK\a
_diffrn_radiation_wavelength 1.54184
_diffrn_reflns_av_R_equivalents 0.0355
_diffrn_reflns_av_unetI/netI 0.0287
_diffrn_reflns_limit_h_max 12
_diffrn_reflns_limit_h_min -13
_diffrn_reflns_limit_k_max 9
_diffrn_reflns_limit_k_min -10
_diffrn_reflns_limit_l_max 20
_diffrn_reflns_limit_l_min -20
_diffrn_reflns_number 10675
_diffrn_reflns_theta_full 66.59
_diffrn_reflns_theta_max 66.59
_diffrn_reflns_theta_min 4.44
_diffrn_source 'Enhance (Cu) X-ray Source'
_exptl_absorpt_coefficient_mu 1.235
_exptl_absorpt_correction_T_max 1.00000
_exptl_absorpt_correction_T_min 0.43474
_exptl_absorpt_correction_type multi-scan
_exptl_absorpt_process_details
;
CrysAlisPro, Agilent Technologies,
Version 1.171.37.35 (release 13-08-2014 CrysAlis171 .NET)
(compiled Aug 13 2014,18:06:01)
Empirical absorption correction using spherical harmonics,
 implemented in SCALE3 ABSPACK scaling algorithm.
;
_exptl_crystal_density_diffrn 1.589
_exptl_crystal_density_method 'not measured'
_exptl_crystal_F_000 824
_exptl_crystal_size_max 0.46
_exptl_crystal_size_mid 0.38
_exptl_crystal_size_min 0.32
_refine_diff_density_max 0.418
_refine_diff_density_min -0.334
_refine_diff_density_rms 0.062
_refine_ls_extinction_coef 0.0103(14)
_refine_ls_extinction_expression Fc^*^=kFc[1+0.001xFc^2^\l^3^/sin(2\q)]^-1/4^
_refine_ls_extinction_method SHELXL
_refine_ls_goodness_of_fit_ref 1.112
_refine_ls_hydrogen_treatment constr
_refine_ls_matrix_type full
_refine_ls_number_parameters 255
_refine_ls_number_reflns 2913
_refine_ls_number_restraints 0
_refine_ls_restrained_S_all 1.112
_refine_ls_R_factor_all 0.0813
_refine_ls_R_factor_gt 0.0702
_refine_ls_shift/su_max 0.001
_refine_ls_shift/su_mean 0.000
_refine_ls_structure_factor_coef Fsqd
_refine_ls_weighting_details 'calc w=1/[\s^2^(Fo^2^)+(0.1380P)^2^+0.4210P] where P=(Fo^2^+2Fc^2^)/3'
_refine_ls_weighting_scheme calc
_refine_ls_wR_factor_gt 0.2069
_refine_ls_wR_factor_ref 0.2307
_reflns_number_gt 2361
_reflns_number_total 2913
_reflns_threshold_expression >2sigma(I)
_cod_data_source_file c7ra05601j2.cif
_cod_data_source_block 160108_ym_2
_cod_database_code 7228618
_chemical_oxdiff_formula 'C H N O'
_reflns_odcompleteness_completeness 99.22
_reflns_odcompleteness_iscentric 1
_reflns_odcompleteness_theta 66.97
_olex2_refinement_description
;
1. Fixed Uiso
 At 1.2 times of:
  All C(H) groups, All C(H,H) groups
 At 1.5 times of:
  All C(H,H,H) groups
2.a Secondary CH2 refined with riding coordinates:
 C6(H6A,H6B), C5(H5A,H5B)
2.b Aromatic/amide H refined with riding coordinates:
 C1(H1), C9(H9), C11(H11), C2(H2), C3(H3)
2.c Idealised Me refined as rotating group:
 C4(H4A,H4B,H4C)
;
_olex2_date_sample_data_collection 2016-01-07
_olex2_submission_special_instructions 'No special instructions were received'

loop_
_space_group_symop_id
_space_group_symop_operation_xyz
1 'x, y, z'
2 '-x+1/2, y+1/2, -z+1/2'
3 '-x, -y, -z'
4 'x-1/2, -y-1/2, z-1/2'

loop_
_atom_site_label
_atom_site_type_symbol
_atom_site_fract_x
_atom_site_fract_y
_atom_site_fract_z
_atom_site_U_iso_or_equiv
_atom_site_adp_type
_atom_site_occupancy
_atom_site_calc_flag
_atom_site_refinement_flags_posn
O1 O 0.06927(18) 0.8248(2) 0.32184(13) 0.0746(7) Uani 1 d .
O4 O 0.4749(2) 0.7770(3) 0.43354(12) 0.0791(7) Uani 1 d .
N2 N 0.2262(2) 1.0116(2) 0.42928(13) 0.0567(6) Uani 1 d .
O6 O 0.6613(4) 0.6540(5) 0.64584(16) 0.1542(17) Uani 1 d .
O10 O 0.4312(3) 0.6764(5) 0.28667(17) 0.1543(19) Uani 1 d .
N1 N 0.2435(2) 1.0238(3) 0.55376(14) 0.0598(6) Uani 1 d .
O5 O 0.5068(3) 0.7600(4) 0.58815(15) 0.1028(9) Uani 1 d .
O8 O 0.8950(3) 0.3276(4) 0.40221(18) 0.1180(11) Uani 1 d .
N4 N 0.5955(2) 0.6856(3) 0.58713(14) 0.0632(7) Uani 1 d .
O7 O 0.9210(3) 0.3481(3) 0.52636(16) 0.1060(10) Uani 1 d .
O9 O 0.5873(3) 0.6268(5) 0.24181(15) 0.1278(13) Uani 1 d .
N5 N 0.5362(2) 0.6422(3) 0.29618(15) 0.0674(7) Uani 1 d .
C7 C 0.5579(2) 0.6820(3) 0.44072(15) 0.0519(6) Uani 1 d .
C12 C 0.6276(2) 0.6320(3) 0.51421(15) 0.0520(6) Uani 1 d .
C8 C 0.6009(2) 0.6109(3) 0.37441(15) 0.0529(6) Uani 1 d .
O3 O 0.0687(3) 0.5879(3) 0.28302(17) 0.1050(9) Uani 1 d .
N6 N 0.8660(3) 0.3791(3) 0.46177(18) 0.0811(8) Uani 1 d .
C1 C 0.2932(2) 0.9684(3) 0.49597(16) 0.0563(7) Uani 1 d .
H1 H 0.3636 0.9088 0.5012 0.068 Uiso 1 calc R
C6 C 0.2015(3) 0.8149(3) 0.32869(17) 0.0649(8) Uani 1 d .
H6A H 0.2245 0.7853 0.2793 0.078 Uiso 1 calc R
H6B H 0.2344 0.7415 0.3681 0.078 Uiso 1 calc R
O2 O -0.1007(3) 0.7046(4) 0.2924(2) 0.1284(13) Uani 1 d .
C9 C 0.6993(3) 0.5166(3) 0.38080(17) 0.0594(7) Uani 1 d .
H9 H 0.7239 0.4769 0.3363 0.071 Uiso 1 calc R
C10 C 0.7626(2) 0.4800(3) 0.45419(17) 0.0598(7) Uani 1 d .
C11 C 0.7272(3) 0.5377(3) 0.52037(17) 0.0578(7) Uani 1 d .
H11 H 0.7707 0.5128 0.5693 0.069 Uiso 1 calc R
N3 N 0.0084(3) 0.6929(4) 0.29698(17) 0.0870(9) Uani 1 d .
C2 C 0.1306(3) 1.0985(3) 0.4452(2) 0.0682(8) Uani 1 d .
H2 H 0.0699 1.1435 0.4089 0.082 Uiso 1 calc R
C3 C 0.1410(3) 1.1065(3) 0.5222(2) 0.0706(8) Uani 1 d .
H3 H 0.0888 1.1583 0.5499 0.085 Uiso 1 calc R
C5 C 0.2492(3) 0.9681(4) 0.35164(17) 0.0665(8) Uani 1 d .
H5A H 0.3372 0.9707 0.3511 0.080 Uiso 1 calc R
H5B H 0.2103 1.0406 0.3136 0.080 Uiso 1 calc R
C4 C 0.2897(4) 1.0007(4) 0.63696(18) 0.0791(9) Uani 1 d .
H4A H 0.2511 0.9134 0.6549 0.119 Uiso 1 calc GR
H4B H 0.2710 1.0875 0.6658 0.119 Uiso 1 calc GR
H4C H 0.3773 0.9860 0.6447 0.119 Uiso 1 calc GR

loop_
_atom_site_aniso_label
_atom_site_aniso_U_11
_atom_site_aniso_U_22
_atom_site_aniso_U_33
_atom_site_aniso_U_23
_atom_site_aniso_U_13
_atom_site_aniso_U_12
O1 0.0580(12) 0.0847(14) 0.0763(14) -0.0178(11) -0.0030(10) 0.0049(10)
O4 0.0748(14) 0.0984(15) 0.0609(12) -0.0069(11) 0.0021(10) 0.0401(12)
N2 0.0479(12) 0.0579(12) 0.0633(13) 0.0035(10) 0.0067(10) 0.0033(9)
O6 0.172(3) 0.232(4) 0.0509(15) -0.0080(19) -0.0059(16) 0.110(3)
O10 0.102(2) 0.273(5) 0.0760(18) -0.049(2) -0.0199(15) 0.089(3)
N1 0.0546(13) 0.0606(12) 0.0659(14) -0.0058(10) 0.0148(10) -0.0002(10)
O5 0.112(2) 0.131(2) 0.0688(15) -0.0034(14) 0.0249(14) 0.0547(18)
O8 0.115(2) 0.134(2) 0.102(2) -0.0197(17) 0.0100(17) 0.0699(19)
N4 0.0729(16) 0.0622(13) 0.0527(13) -0.0004(10) 0.0053(11) 0.0036(11)
O7 0.0966(19) 0.126(2) 0.0916(19) 0.0207(15) 0.0055(14) 0.0598(17)
O9 0.102(2) 0.226(4) 0.0562(15) 0.0077(19) 0.0136(14) 0.036(2)
N5 0.0565(14) 0.0796(16) 0.0613(15) -0.0153(12) -0.0044(11) 0.0106(11)
C7 0.0467(13) 0.0512(12) 0.0559(14) -0.0044(10) 0.0024(11) 0.0006(10)
C12 0.0534(14) 0.0464(12) 0.0553(15) -0.0036(10) 0.0068(11) -0.0041(10)
C8 0.0491(14) 0.0541(13) 0.0537(14) -0.0064(11) 0.0037(11) -0.0010(10)
O3 0.116(2) 0.0943(18) 0.107(2) -0.0339(15) 0.0244(17) -0.0057(16)
N6 0.0776(18) 0.0774(16) 0.086(2) -0.0011(14) 0.0081(15) 0.0293(14)
C1 0.0523(14) 0.0574(14) 0.0587(16) 0.0012(11) 0.0078(12) 0.0082(11)
C6 0.0556(16) 0.0835(19) 0.0520(15) -0.0024(13) -0.0011(12) 0.0146(13)
O2 0.0705(18) 0.162(3) 0.150(3) -0.063(2) 0.0109(17) -0.0190(17)
C9 0.0544(15) 0.0576(14) 0.0664(17) -0.0110(12) 0.0110(12) 0.0030(11)
C10 0.0528(15) 0.0556(14) 0.0693(17) -0.0014(12) 0.0048(12) 0.0077(11)
C11 0.0578(15) 0.0529(13) 0.0601(15) 0.0051(11) 0.0024(12) 0.0029(11)
N3 0.079(2) 0.107(2) 0.0737(18) -0.0275(16) 0.0076(14) -0.0045(16)
C2 0.0487(15) 0.0623(15) 0.091(2) 0.0015(14) 0.0035(14) 0.0064(12)
C3 0.0537(16) 0.0633(16) 0.097(2) -0.0127(15) 0.0184(15) 0.0048(12)
C5 0.0595(16) 0.0814(18) 0.0567(16) 0.0132(14) 0.0038(13) 0.0045(14)
C4 0.092(2) 0.087(2) 0.0609(18) -0.0038(15) 0.0207(16) 0.0000(17)

loop_
_atom_type_symbol
_atom_type_description
_atom_type_scat_dispersion_real
_atom_type_scat_dispersion_imag
_atom_type_scat_source
C C 0.0181 0.0091 'International Tables Vol C Tables 4.2.6.8 and 6.1.1.4'
H H 0.0000 0.0000 'International Tables Vol C Tables 4.2.6.8 and 6.1.1.4'
N N 0.0311 0.0180 'International Tables Vol C Tables 4.2.6.8 and 6.1.1.4'
O O 0.0492 0.0322 'International Tables Vol C Tables 4.2.6.8 and 6.1.1.4'

loop_
_geom_angle_atom_site_label_1
_geom_angle_atom_site_label_2
_geom_angle_atom_site_label_3
_geom_angle
N3 O1 C6 113.8(2)
C1 N2 C2 108.8(2)
C1 N2 C5 125.0(2)
C2 N2 C5 126.3(2)
C1 N1 C3 108.2(2)
C1 N1 C4 125.4(2)
C3 N1 C4 126.3(3)
O6 N4 C12 118.2(3)
O5 N4 O6 120.6(3)
O5 N4 C12 121.2(2)
O10 N5 O9 120.1(3)
O10 N5 C8 119.8(3)
O9 N5 C8 120.0(3)
O4 C7 C12 125.0(2)
O4 C7 C8 123.2(2)
C12 C7 C8 111.7(2)
C7 C12 N4 120.0(2)
C11 C12 N4 116.1(2)
C11 C12 C7 123.8(2)
N5 C8 C7 118.9(2)
C9 C8 N5 117.0(2)
C9 C8 C7 124.1(2)
O8 N6 C10 118.1(3)
O7 N6 O8 122.5(3)
O7 N6 C10 119.4(3)
N2 C1 H1 125.8
N1 C1 N2 108.5(2)
N1 C1 H1 125.8
O1 C6 H6A 110.6
O1 C6 H6B 110.6
O1 C6 C5 105.8(2)
H6A C6 H6B 108.7
C5 C6 H6A 110.6
C5 C6 H6B 110.6
C8 C9 H9 120.3
C8 C9 C10 119.4(3)
C10 C9 H9 120.3
C9 C10 N6 120.0(3)
C11 C10 N6 119.1(3)
C11 C10 C9 120.9(2)
C12 C11 C10 119.9(3)
C12 C11 H11 120.1
C10 C11 H11 120.1
O3 N3 O1 118.0(3)
O3 N3 O2 129.9(4)
O2 N3 O1 112.1(3)
N2 C2 H2 126.4
C3 C2 N2 107.1(3)
C3 C2 H2 126.4
N1 C3 H3 126.3
C2 C3 N1 107.4(3)
C2 C3 H3 126.3
N2 C5 C6 112.4(2)
N2 C5 H5A 109.1
N2 C5 H5B 109.1
C6 C5 H5A 109.1
C6 C5 H5B 109.1
H5A C5 H5B 107.9
N1 C4 H4A 109.5
N1 C4 H4B 109.5
N1 C4 H4C 109.5
H4A C4 H4B 109.5
H4A C4 H4C 109.5
H4B C4 H4C 109.5

loop_
_geom_bond_atom_site_label_1
_geom_bond_atom_site_label_2
_geom_bond_distance
O1 C6 1.443(3)
O1 N3 1.382(4)
O4 C7 1.235(3)
N2 C1 1.322(3)
N2 C2 1.370(3)
N2 C5 1.465(4)
O6 N4 1.182(4)
O10 N5 1.180(3)
N1 C1 1.316(3)
N1 C3 1.380(4)
N1 C4 1.464(4)
O5 N4 1.181(3)
O8 N6 1.221(4)
N4 C12 1.451(4)
O7 N6 1.214(4)
O9 N5 1.185(4)
N5 C8 1.452(3)
C7 C12 1.445(4)
C7 C8 1.459(4)
C12 C11 1.369(4)
C8 C9 1.358(4)
O3 N3 1.192(4)
N6 C10 1.437(4)
C1 H1 0.9300
C6 H6A 0.9700
C6 H6B 0.9700
C6 C5 1.488(4)
O2 N3 1.195(4)
C9 H9 0.9300
C9 C10 1.386(4)
C10 C11 1.373(4)
C11 H11 0.9300
C2 H2 0.9300
C2 C3 1.325(5)
C3 H3 0.9300
C5 H5A 0.9700
C5 H5B 0.9700
C4 H4A 0.9600
C4 H4B 0.9600
C4 H4C 0.9600

loop_
_geom_torsion_atom_site_label_1
_geom_torsion_atom_site_label_2
_geom_torsion_atom_site_label_3
_geom_torsion_atom_site_label_4
_geom_torsion
O1 C6 C5 N2 65.4(3)
O4 C7 C12 N4 4.8(4)
O4 C7 C12 C11 -173.3(3)
O4 C7 C8 N5 -5.8(4)
O4 C7 C8 C9 173.8(3)
N2 C2 C3 N1 -0.1(3)
O6 N4 C12 C7 -173.0(3)
O6 N4 C12 C11 5.2(4)
O10 N5 C8 C7 -26.7(5)
O10 N5 C8 C9 153.7(4)
O5 N4 C12 C7 6.4(4)
O5 N4 C12 C11 -175.3(3)
O8 N6 C10 C9 -0.1(5)
O8 N6 C10 C11 179.1(3)
N4 C12 C11 C10 179.0(2)
O7 N6 C10 C9 179.8(3)
O7 N6 C10 C11 -0.9(5)
O9 N5 C8 C7 156.8(3)
O9 N5 C8 C9 -22.8(5)
N5 C8 C9 C10 -178.5(2)
C7 C12 C11 C10 -2.8(4)
C7 C8 C9 C10 1.9(4)
C12 C7 C8 N5 176.6(2)
C12 C7 C8 C9 -3.9(4)
C8 C7 C12 N4 -177.6(2)
C8 C7 C12 C11 4.3(4)
C8 C9 C10 N6 179.3(3)
C8 C9 C10 C11 0.1(4)
N6 C10 C11 C12 -178.9(2)
C1 N2 C2 C3 -0.1(3)
C1 N2 C5 C6 80.2(3)
C1 N1 C3 C2 0.3(3)
C6 O1 N3 O3 -1.0(4)
C6 O1 N3 O2 179.6(3)
C9 C10 C11 C12 0.4(4)
N3 O1 C6 C5 177.0(2)
C2 N2 C1 N1 0.3(3)
C2 N2 C5 C6 -97.3(3)
C3 N1 C1 N2 -0.4(3)
C5 N2 C1 N1 -177.6(2)
C5 N2 C2 C3 177.8(3)
C4 N1 C1 N2 179.5(3)
C4 N1 C3 C2 -179.6(3)
